data_7211915
loop_
_publ_author_name
'Jia, Juan'
'Shao, Min'
'Jia, Tiantian'
'Zhu, Shourong'
'Zhao, Yongmei'
'Xing, Feifei'
'Li, Mingxing'

_publ_section_title
;
 Coordination polymers of biphenyl-2,4,2&#x2032;,4&#x2032;-tetracarboxylic
 acid---synthesis, structures and adsorption properties
;
_journal_issue 5
_journal_name_full CrystEngComm
_journal_page_first 1548
_journal_paper_doi 10.1039/b916984a
_journal_volume 12
_journal_year 2010
_chemical_formula_sum 'C32 H36 Co5 O28'
_chemical_formula_weight 1163.26
_chemical_name_systematic
;
?
;
_space_group_IT_number 14
_symmetry_cell_setting monoclinic
_symmetry_space_group_name_Hall '-P 2yn'
_symmetry_space_group_name_H-M 'P 1 21/n 1'
_atom_sites_solution_hydrogens geom
_atom_sites_solution_primary direct
_atom_sites_solution_secondary difmap
_audit_creation_method SHELXL-97
_cell_angle_alpha 90.00
_cell_angle_beta 90.5640(10)
_cell_angle_gamma 90.00
_cell_formula_units_Z 2
_cell_length_a 8.6129(10)
_cell_length_b 19.542(2)
_cell_length_c 11.4698(13)
_cell_measurement_reflns_used 3006
_cell_measurement_temperature 273(2)
_cell_measurement_theta_max 27.16
_cell_measurement_theta_min 2.58
_cell_volume 1930.4(4)
_computing_cell_refinement 'Bruker SMART'
_computing_data_collection 'Bruker SMART'
_computing_data_reduction 'Bruker SAINT'
_computing_molecular_graphics 'Bruker SHELXTL'
_computing_publication_material 'Bruker SHELXTL'
_computing_structure_refinement 'SHELXL-97 (Sheldrick, 1997)'
_computing_structure_solution 'SHELXS-97 (Sheldrick, 1990)'
_diffrn_ambient_temperature 273(2)
_diffrn_measured_fraction_theta_full 0.689
_diffrn_measured_fraction_theta_max 0.689
_diffrn_measurement_device_type 'CCD area detector'
_diffrn_measurement_method 'phi and omega scans'
_diffrn_radiation_monochromator graphite
_diffrn_radiation_source 'fine-focus sealed tube'
_diffrn_radiation_type MoK\a
_diffrn_radiation_wavelength 0.71073
_diffrn_reflns_av_R_equivalents 0.0444
_diffrn_reflns_av_sigmaI/netI 0.0817
_diffrn_reflns_limit_h_max 10
_diffrn_reflns_limit_h_min -8
_diffrn_reflns_limit_k_max 21
_diffrn_reflns_limit_k_min -23
_diffrn_reflns_limit_l_max 13
_diffrn_reflns_limit_l_min -12
_diffrn_reflns_number 6569
_diffrn_reflns_theta_full 25.00
_diffrn_reflns_theta_max 25.00
_diffrn_reflns_theta_min 2.06
_exptl_absorpt_coefficient_mu 2.212
_exptl_absorpt_correction_T_max 0.6660
_exptl_absorpt_correction_T_min 0.6660
_exptl_absorpt_correction_type multi-scan
_exptl_absorpt_process_details sadabs
_exptl_crystal_colour red
_exptl_crystal_density_diffrn 2.001
_exptl_crystal_density_method 'not measured'
_exptl_crystal_description block
_exptl_crystal_F_000 1174
_exptl_crystal_size_max 0.20
_exptl_crystal_size_mid 0.20
_exptl_crystal_size_min 0.20
_refine_diff_density_max 0.431
_refine_diff_density_min -0.440
_refine_diff_density_rms 0.074
_refine_ls_extinction_method none
_refine_ls_goodness_of_fit_ref 0.905
_refine_ls_hydrogen_treatment constr
_refine_ls_matrix_type full
_refine_ls_number_parameters 295
_refine_ls_number_reflns 2339
_refine_ls_number_restraints 0
_refine_ls_restrained_S_all 0.905
_refine_ls_R_factor_all 0.0512
_refine_ls_R_factor_gt 0.0366
_refine_ls_shift/su_max 0.000
_refine_ls_shift/su_mean 0.000
_refine_ls_structure_factor_coef Fsqd
_refine_ls_weighting_details 'calc w=1/[\s^2^(Fo^2^)+(0.0068P)^2^+0.0000P] where P=(Fo^2^+2Fc^2^)/3'
_refine_ls_weighting_scheme calc
_refine_ls_wR_factor_gt 0.0620
_refine_ls_wR_factor_ref 0.0659
_reflns_number_gt 1770
_reflns_number_total 2339
_reflns_threshold_expression >2sigma(I)
_cod_data_source_file b916984a.txt
_cod_data_source_block complex_8
_cod_depositor_comments
;
The following automatic conversions were performed:

'_symmetry_cell_setting' value 'Monoclinic' changed to 'monoclinic'
according to /home/saulius/struct/CIF-dictionaries/cif_core.dic
dictionary named 'cif_core.dic' version 2.4.2 from 2011-04-26.

Automatic conversion script
Id: cif_fix_values 1891 2012-01-12 08:04:46Z andrius 
;
_cod_original_cell_volume 1930.5(4)
_cod_original_sg_symbol_H-M P2(1)/n
_cod_database_code 7211915

loop_
_symmetry_equiv_pos_as_xyz
'x, y, z'
'-x+1/2, y+1/2, -z+1/2'
'-x, -y, -z'
'x-1/2, -y-1/2, z-1/2'

loop_
_atom_site_label
_atom_site_type_symbol
_atom_site_fract_x
_atom_site_fract_y
_atom_site_fract_z
_atom_site_U_iso_or_equiv
_atom_site_adp_type
_atom_site_occupancy
_atom_site_symmetry_multiplicity
_atom_site_calc_flag
_atom_site_refinement_flags
Co1 Co 0.60742(7) 0.54020(3) 0.73898(5) 0.01356(16) Uani 1 1 d .
Co2 Co 1.0000 1.0000 0.5000 0.0142(2) Uani 1 2 d S
Co3 Co 0.51693(8) 0.57860(3) 0.47748(5) 0.01905(17) Uani 1 1 d .
C1 C 0.7483(6) 0.6603(2) 0.6133(4) 0.0203(11) Uani 1 1 d .
C2 C 0.8733(5) 0.7148(2) 0.6072(4) 0.0163(10) Uani 1 1 d .
C3 C 0.9879(6) 0.7197(2) 0.6933(4) 0.0248(12) Uani 1 1 d .
H3 H 0.9837 0.6916 0.7586 0.030 Uiso 1 1 calc R
C4 C 1.1078(6) 0.7661(2) 0.6822(4) 0.0236(11) Uani 1 1 d .
H4 H 1.1841 0.7684 0.7400 0.028 Uiso 1 1 calc R
C5 C 1.1166(5) 0.8093(2) 0.5860(4) 0.0170(11) Uani 1 1 d .
C6 C 0.9997(5) 0.8059(2) 0.5012(4) 0.0154(10) Uani 1 1 d .
C7 C 0.8806(5) 0.7590(2) 0.5134(4) 0.0190(11) Uani 1 1 d .
H7 H 0.8029 0.7572 0.4567 0.023 Uiso 1 1 calc R
C8 C 0.9990(5) 0.8485(2) 0.3918(4) 0.0191(11) Uani 1 1 d .
C9 C 1.1509(5) 0.9356(2) 0.7256(4) 0.0178(11) Uani 1 1 d .
C10 C 1.2775(5) 0.9105(2) 0.6479(4) 0.0143(10) Uani 1 1 d .
C11 C 1.4162(5) 0.9455(2) 0.6487(4) 0.0172(11) Uani 1 1 d .
H11 H 1.4286 0.9830 0.6979 0.021 Uiso 1 1 calc R
C12 C 1.5376(5) 0.9262(2) 0.5776(4) 0.0169(10) Uani 1 1 d .
C13 C 1.5163(5) 0.8719(2) 0.5005(4) 0.0210(11) Uani 1 1 d .
H13 H 1.5937 0.8600 0.4482 0.025 Uiso 1 1 calc R
C14 C 1.3783(5) 0.8359(2) 0.5030(4) 0.0277(12) Uani 1 1 d .
H14 H 1.3663 0.7984 0.4539 0.033 Uiso 1 1 calc R
C15 C 1.2566(5) 0.8535(2) 0.5758(4) 0.0157(10) Uani 1 1 d .
C16 C 1.6894(5) 0.9623(2) 0.5917(4) 0.0152(10) Uani 1 1 d .
O1 O 0.7542(4) 0.61994(15) 0.6977(3) 0.0244(8) Uani 1 1 d .
O2 O 0.6524(4) 0.65852(16) 0.5301(3) 0.0278(9) Uani 1 1 d .
O3 O 0.9487(5) 0.82000(17) 0.3020(3) 0.0394(10) Uani 1 1 d .
O4 O 1.0533(3) 0.90910(14) 0.3955(3) 0.0182(7) Uani 1 1 d .
O5 O 1.0376(3) 0.96743(15) 0.6787(2) 0.0155(7) Uani 1 1 d .
O6 O 1.1653(4) 0.92615(17) 0.8331(3) 0.0276(8) Uani 1 1 d .
O7 O 1.7077(4) 0.99489(16) 0.6852(3) 0.0238(8) Uani 1 1 d .
O8 O 1.7878(3) 0.95749(16) 0.5108(3) 0.0192(7) Uani 1 1 d .
O1W O 0.3981(4) 0.58802(16) 0.6432(3) 0.0268(8) Uani 1 1 d .
H1WA H 0.3107 0.5684 0.6512 0.032 Uiso 1 1 d R
H1WB H 0.4099 0.6210 0.6908 0.032 Uiso 1 1 d R
O2W O 0.3726(3) 0.50018(14) 0.4261(2) 0.0187(7) Uani 1 1 d .
H2W H 0.2793 0.5077 0.4459 0.022 Uiso 1 1 d R
O3W O 0.3804(5) 0.6550(2) 0.3906(4) 0.0577(12) Uani 1 1 d .
H3WA H 0.3190 0.6210 0.3945 0.069 Uiso 1 1 d R
H3WB H 0.3116 0.6697 0.3433 0.069 Uiso 1 1 d R
O4W O 0.4183(6) 0.0572(3) 0.8654(5) 0.100(2) Uani 1 1 d .
H4WA H 0.3630 0.0332 0.9109 0.120 Uiso 1 1 d R
H4WB H 0.4715 0.0906 0.8402 0.120 Uiso 1 1 d R
O5W O 0.9037(6) 0.3067(2) 0.7234(4) 0.0818(16) Uani 1 1 d .
H5WA H 0.9318 0.3335 0.6691 0.098 Uiso 1 1 d R
H5WB H 0.9229 0.3289 0.7857 0.098 Uiso 1 1 d R
O6W O 0.5107(9) 0.9125(3) 0.9199(5) 0.152(3) Uani 1 1 d .
H6WA H 0.4146 0.9069 0.9056 0.183 Uiso 1 1 d R
H6WB H 0.5069 0.9406 0.8634 0.183 Uiso 1 1 d R

loop_
_atom_site_aniso_label
_atom_site_aniso_U_11
_atom_site_aniso_U_22
_atom_site_aniso_U_33
_atom_site_aniso_U_23
_atom_site_aniso_U_13
_atom_site_aniso_U_12
Co1 0.0132(3) 0.0145(3) 0.0130(3) 0.0012(2) 0.0015(3) -0.0011(3)
Co2 0.0104(5) 0.0187(5) 0.0134(5) -0.0009(4) 0.0019(4) -0.0033(4)
Co3 0.0230(4) 0.0183(3) 0.0158(3) -0.0007(3) 0.0003(3) -0.0076(3)
C1 0.022(3) 0.020(3) 0.019(3) -0.003(2) 0.002(2) -0.008(2)
C2 0.015(3) 0.017(2) 0.017(2) 0.0008(19) -0.002(2) -0.005(2)
C3 0.028(3) 0.030(3) 0.016(2) 0.010(2) 0.000(2) -0.010(2)
C4 0.020(3) 0.031(3) 0.020(3) 0.006(2) -0.012(2) -0.011(2)
C5 0.018(3) 0.014(2) 0.019(3) -0.0046(19) 0.003(2) -0.002(2)
C6 0.016(3) 0.016(2) 0.015(2) 0.0019(18) -0.001(2) -0.003(2)
C7 0.016(3) 0.022(3) 0.019(3) 0.003(2) -0.005(2) -0.003(2)
C8 0.019(3) 0.017(3) 0.021(3) 0.007(2) -0.001(2) -0.003(2)
C9 0.015(3) 0.017(3) 0.021(3) 0.000(2) 0.002(2) -0.005(2)
C10 0.013(3) 0.019(3) 0.011(2) 0.0028(18) 0.000(2) -0.0009(19)
C11 0.015(3) 0.016(2) 0.021(3) -0.002(2) -0.001(2) -0.004(2)
C12 0.014(3) 0.019(3) 0.018(2) -0.002(2) 0.000(2) -0.001(2)
C13 0.013(3) 0.029(3) 0.021(3) -0.005(2) 0.005(2) -0.001(2)
C14 0.026(3) 0.027(3) 0.030(3) -0.018(2) 0.009(3) -0.008(2)
C15 0.010(2) 0.020(2) 0.017(2) 0.0014(19) -0.001(2) -0.0027(19)
C16 0.012(3) 0.014(2) 0.020(3) 0.0012(19) 0.001(2) 0.000(2)
O1 0.026(2) 0.0247(19) 0.0228(18) 0.0098(15) -0.0019(16) -0.0106(15)
O2 0.032(2) 0.0245(19) 0.027(2) 0.0053(15) -0.0083(18) -0.0165(16)
O3 0.064(3) 0.034(2) 0.0194(19) 0.0054(16) -0.015(2) -0.023(2)
O4 0.0174(18) 0.0150(17) 0.0222(17) 0.0037(13) 0.0055(15) -0.0041(13)
O5 0.0133(18) 0.0204(17) 0.0129(17) -0.0003(13) 0.0002(14) 0.0037(14)
O6 0.022(2) 0.045(2) 0.0160(18) 0.0028(16) 0.0035(16) 0.0089(17)
O7 0.0130(18) 0.032(2) 0.027(2) -0.0078(16) 0.0036(15) -0.0081(15)
O8 0.0117(17) 0.0289(19) 0.0169(17) -0.0016(14) 0.0023(15) -0.0069(14)
O1W 0.030(2) 0.0260(19) 0.0243(19) -0.0093(15) 0.0026(17) -0.0037(16)
O2W 0.0174(18) 0.0190(17) 0.0197(18) -0.0048(13) 0.0027(15) -0.0030(14)
O3W 0.051(3) 0.045(3) 0.076(3) 0.018(2) -0.017(3) 0.007(2)
O4W 0.076(4) 0.078(4) 0.145(5) -0.042(4) -0.022(4) 0.002(3)
O5W 0.100(4) 0.068(3) 0.077(4) -0.021(3) -0.007(3) -0.011(3)
O6W 0.237(9) 0.154(7) 0.067(4) 0.030(4) 0.003(5) 0.091(7)

loop_
_atom_type_symbol
_atom_type_description
_atom_type_scat_dispersion_real
_atom_type_scat_dispersion_imag
_atom_type_scat_source
C C 0.0033 0.0016 'International Tables Vol C Tables 4.2.6.8 and 6.1.1.4'
H H 0.0000 0.0000 'International Tables Vol C Tables 4.2.6.8 and 6.1.1.4'
O O 0.0106 0.0060 'International Tables Vol C Tables 4.2.6.8 and 6.1.1.4'
Co Co 0.3494 0.9721 'International Tables Vol C Tables 4.2.6.8 and 6.1.1.4'

loop_
_geom_angle_atom_site_label_1
_geom_angle_atom_site_label_2
_geom_angle_atom_site_label_3
_geom_angle
_geom_angle_site_symmetry_1
_geom_angle_site_symmetry_3
O7 Co1 O2W 98.95(12) 2_746 3_666
O7 Co1 O1 86.99(13) 2_746 .
O2W Co1 O1 91.22(12) 3_666 .
O7 Co1 O4 91.13(12) 2_746 4_576
O2W Co1 O4 169.91(12) 3_666 4_576
O1 Co1 O4 88.95(12) . 4_576
O7 Co1 O5 88.85(12) 2_746 2_646
O2W Co1 O5 101.96(11) 3_666 2_646
O1 Co1 O5 166.65(12) . 2_646
O4 Co1 O5 78.45(11) 4_576 2_646
O7 Co1 O1W 176.73(13) 2_746 .
O2W Co1 O1W 77.83(11) 3_666 .
O1 Co1 O1W 93.59(12) . .
O4 Co1 O1W 92.09(11) 4_576 .
O5 Co1 O1W 91.29(11) 2_646 .
O8 Co2 O8 180.0 1_455 3_876
O8 Co2 O5 87.02(12) 1_455 .
O8 Co2 O5 92.98(12) 3_876 .
O8 Co2 O5 92.98(12) 1_455 3_776
O8 Co2 O5 87.01(12) 3_876 3_776
O5 Co2 O5 180 . 3_776
O8 Co2 O4 83.93(11) 1_455 .
O8 Co2 O4 96.07(11) 3_876 .
O5 Co2 O4 104.40(11) . .
O5 Co2 O4 75.60(11) 3_776 .
O8 Co2 O4 96.07(11) 1_455 3_776
O8 Co2 O4 83.93(11) 3_876 3_776
O5 Co2 O4 75.60(11) . 3_776
O5 Co2 O4 104.40(11) 3_776 3_776
O4 Co2 O4 180 . 3_776
O2 Co3 O2W 177.74(14) . .
O2 Co3 O6 85.21(13) . 4_575
O2W Co3 O6 96.41(12) . 4_575
O2 Co3 O2W 98.59(12) . 3_666
O2W Co3 O2W 82.83(12) . 3_666
O6 Co3 O2W 96.08(12) 4_575 3_666
O2 Co3 O3W 85.07(15) . .
O2W Co3 O3W 93.34(14) . .
O6 Co3 O3W 89.97(15) 4_575 .
O2W Co3 O3W 173.15(14) 3_666 .
O2 Co3 O1W 87.10(12) . .
O2W Co3 O1W 91.45(12) . .
O6 Co3 O1W 170.46(13) 4_575 .
O2W Co3 O1W 79.50(11) 3_666 .
O3W Co3 O1W 94.98(14) . .
O1 C1 O2 126.4(4) . .
O1 C1 C2 117.1(4) . .
O2 C1 C2 116.5(4) . .
C7 C2 C3 118.1(4) . .
C7 C2 C1 120.9(4) . .
C3 C2 C1 120.9(4) . .
C4 C3 C2 120.4(4) . .
C4 C3 H3 119.8 . .
C2 C3 H3 119.8 . .
C3 C4 C5 121.2(5) . .
C3 C4 H4 119.4 . .
C5 C4 H4 119.4 . .
C4 C5 C6 118.6(4) . .
C4 C5 C15 117.7(4) . .
C6 C5 C15 123.6(4) . .
C7 C6 C5 119.5(4) . .
C7 C6 C8 116.9(4) . .
C5 C6 C8 123.5(4) . .
C2 C7 C6 122.2(4) . .
C2 C7 H7 118.9 . .
C6 C7 H7 118.9 . .
O3 C8 O4 124.6(4) . .
O3 C8 C6 116.2(4) . .
O4 C8 C6 119.1(4) . .
O6 C9 O5 123.8(4) . .
O6 C9 C10 118.2(4) . .
O5 C9 C10 118.0(4) . .
C11 C10 C15 120.5(4) . .
C11 C10 C9 118.0(4) . .
C15 C10 C9 121.5(4) . .
C10 C11 C12 121.4(4) . .
C10 C11 H11 119.3 . .
C12 C11 H11 119.3 . .
C11 C12 C13 119.1(4) . .
C11 C12 C16 118.2(4) . .
C13 C12 C16 122.6(4) . .
C14 C13 C12 118.9(4) . .
C14 C13 H13 120.6 . .
C12 C13 H13 120.6 . .
C13 C14 C15 122.7(4) . .
C13 C14 H14 118.6 . .
C15 C14 H14 118.6 . .
C14 C15 C10 117.3(4) . .
C14 C15 C5 121.3(4) . .
C10 C15 C5 121.0(4) . .
O7 C16 O8 125.7(4) . .
O7 C16 C12 115.8(4) . .
O8 C16 C12 118.5(4) . .
C1 O1 Co1 129.4(3) . .
C1 O2 Co3 128.0(3) . .
C8 O4 Co1 119.5(3) . 4_675
C8 O4 Co2 133.8(3) . .
Co1 O4 Co2 97.70(11) 4_675 .
C9 O5 Co1 126.4(3) . 2_656
C9 O5 Co2 130.6(3) . .
Co1 O5 Co2 98.09(12) 2_656 .
C9 O6 Co3 136.6(3) . 4_676
C16 O7 Co1 133.2(3) . 2_756
C16 O8 Co2 129.0(3) . 1_655
Co3 O1W Co1 90.54(11) . .
Co3 O1W H1WA 118.7 . .
Co1 O1W H1WA 117.1 . .
Co3 O1W H1WB 124.8 . .
Co1 O1W H1WB 85.0 . .
H1WA O1W H1WB 112.0 . .
Co3 O2W Co1 119.56(14) . 3_666
Co3 O2W Co3 97.17(12) . 3_666
Co1 O2W Co3 99.24(12) 3_666 3_666
Co3 O2W H2W 111.4 . .
Co1 O2W H2W 113.6 3_666 .
Co3 O2W H2W 114.0 3_666 .
Co3 O3W H3WA 76.7 . .
Co3 O3W H3WB 155.5 . .
H3WA O3W H3WB 82.4 . .
H4WA O4W H4WB 159.9 . .
H5WA O5W H5WB 104.3 . .
H6WA O6W H6WB 84.5 . .

loop_
_geom_bond_atom_site_label_1
_geom_bond_atom_site_label_2
_geom_bond_distance
_geom_bond_site_symmetry_2
Co1 O7 2.012(3) 2_746
Co1 O2W 2.060(3) 3_666
Co1 O1 2.065(3) .
Co1 O4 2.107(3) 4_576
Co1 O5 2.121(3) 2_646
Co1 O1W 2.300(3) .
Co2 O8 2.013(3) 1_455
Co2 O8 2.013(3) 3_876
Co2 O5 2.168(3) .
Co2 O5 2.168(3) 3_776
Co2 O4 2.194(3) .
Co2 O4 2.194(3) 3_776
Co3 O2 2.038(3) .
Co3 O2W 2.056(3) .
Co3 O6 2.104(3) 4_575
Co3 O2W 2.116(3) 3_666
Co3 O3W 2.140(4) .
Co3 O1W 2.176(3) .
C1 O1 1.249(5) .
C1 O2 1.256(5) .
C1 C2 1.517(6) .
C2 C7 1.381(6) .
C2 C3 1.393(6) .
C3 C4 1.380(6) .
C3 H3 0.9300 .
C4 C5 1.393(6) .
C4 H4 0.9300 .
C5 C6 1.394(6) .
C5 C15 1.488(6) .
C6 C7 1.384(6) .
C6 C8 1.506(6) .
C7 H7 0.9300 .
C8 O3 1.244(5) .
C8 O4 1.274(5) .
C9 O6 1.252(5) .
C9 O5 1.272(5) .
C9 C10 1.497(6) .
C10 C11 1.377(6) .
C10 C15 1.397(6) .
C11 C12 1.385(6) .
C11 H11 0.9300 .
C12 C13 1.392(6) .
C12 C16 1.492(6) .
C13 C14 1.382(6) .
C13 H13 0.9300 .
C14 C15 1.390(6) .
C14 H14 0.9300 .
C16 O7 1.257(5) .
C16 O8 1.266(5) .
O4 Co1 2.107(3) 4_675
O5 Co1 2.121(3) 2_656
O6 Co3 2.104(3) 4_676
O7 Co1 2.012(3) 2_756
O8 Co2 2.013(3) 1_655
O1W H1WA 0.8500 .
O1W H1WB 0.8499 .
O2W Co1 2.060(3) 3_666
O2W Co3 2.116(3) 3_666
O2W H2W 0.8500 .
O3W H3WA 0.8501 .
O3W H3WB 0.8500 .
O4W H4WA 0.8500 .
O4W H4WB 0.8501 .
O5W H5WA 0.8499 .
O5W H5WB 0.8500 .
O6W H6WA 0.8500 .
O6W H6WB 0.8499 .

loop_
_geom_hbond_atom_site_label_D
_geom_hbond_atom_site_label_H
_geom_hbond_atom_site_label_A
_geom_hbond_distance_DH
_geom_hbond_distance_HA
_geom_hbond_distance_DA
_geom_hbond_angle_DHA
_geom_hbond_site_symmetry_A
O6W H6WB O4W 0.85 2.40 3.002(8) 128.0 1_565
O6W H6WA O6 0.85 2.33 3.139(8) 160.6 1_455
O5W H5WA O6W 0.85 1.92 2.746(8) 164.1 2_646
O4W H4WB O1 0.85 2.47 3.167(6) 139.2 2_646
O3W H3WB O5W 0.85 2.05 2.863(6) 159.4 3_666
O3W H3WA O2W 0.85 2.43 3.053(5) 130.4 .
O1W H1WB O3 0.85 1.75 2.593(4) 171.4 4_576
O1W H1WA O4W 0.85 1.99 2.791(6) 156.3 2_556
